data_4084798
loop_
_publ_author_name
'Xu, Songchen'
'Manna, Kuntal'
'Ellern, Arkady'
'Sadow, Aaron D.'

_publ_section_title
;
 Mixed N-Heterocyclic Carbene--Bis(oxazolinyl)borato Rhodium and Iridium
 Complexes in Photochemical and Thermal Oxidative Addition Reactions
;
_journal_issue 23
_journal_name_full Organometallics
_journal_page_first 6840
_journal_paper_doi 10.1021/om500891h
_journal_volume 33
_journal_year 2014
_chemical_formula_moiety 'C44 H61 B Cl N4 O2 Rh2, C5 H12'
_chemical_formula_sum 'C49 H73 B Cl N4 O2 Rh2'
_chemical_formula_weight 1002.19
_chemical_name_systematic
; 
 ? 
;
_space_group_crystal_system triclinic
_space_group_IT_number 2
_space_group_name_Hall '-P 1'
_space_group_name_H-M_alt 'P -1'
_symmetry_space_group_name_Hall '-P 1'
_symmetry_space_group_name_H-M 'P -1'
_atom_sites_solution_hydrogens mixed
_audit_creation_method SHELXL-2013
_cell_angle_alpha 99.290(3)
_cell_angle_beta 105.191(3)
_cell_angle_gamma 97.735(3)
_cell_formula_units_Z 2
_cell_length_a 13.108(2)
_cell_length_b 13.263(2)
_cell_length_c 14.525(2)
_cell_measurement_reflns_used 2902
_cell_measurement_temperature 173(2)
_cell_measurement_theta_max 22.00
_cell_measurement_theta_min 2.38
_cell_volume 2363.1(6)
_computing_cell_refinement 'SAINT V7.66A (Bruker AXS, 2013)'
_computing_data_collection 'APEX2 Suite (Bruker AXS, 2013)'
_computing_data_reduction 'SAINT V7.66A (Bruker AXS, 2013)'
_computing_molecular_graphics 'XSHELL (Bruker AXS, 2007)'
_computing_publication_material 'APEX2 Suite (Bruker AXS, 2013)'
_computing_structure_refinement 'SHELXL-2013 (Sheldrick, 2013)'
_computing_structure_solution 'SHELXS-2013 (Sheldrick, 2013)'
_diffrn_ambient_temperature 173(2)
_diffrn_measured_fraction_theta_full 0.998
_diffrn_measured_fraction_theta_max 0.983
_diffrn_measurement_device_type 'Bruker APEX-II CCD'
_diffrn_measurement_method '\f and \w scans'
_diffrn_radiation_type MoK\a
_diffrn_radiation_wavelength 0.71073
_diffrn_reflns_av_R_equivalents 0.0574
_diffrn_reflns_av_unetI/netI 0.0950
_diffrn_reflns_Laue_measured_fraction_full 0.998
_diffrn_reflns_Laue_measured_fraction_max 0.983
_diffrn_reflns_limit_h_max 17
_diffrn_reflns_limit_h_min -17
_diffrn_reflns_limit_k_max 17
_diffrn_reflns_limit_k_min -17
_diffrn_reflns_limit_l_max 19
_diffrn_reflns_limit_l_min -19
_diffrn_reflns_number 25820
_diffrn_reflns_point_group_measured_fraction_full 0.998
_diffrn_reflns_point_group_measured_fraction_max 0.983
_diffrn_reflns_theta_full 25.000
_diffrn_reflns_theta_max 28.890
_diffrn_reflns_theta_min 1.484
_exptl_absorpt_coefficient_mu 0.797
_exptl_absorpt_correction_T_max 0.74
_exptl_absorpt_correction_T_min 0.67
_exptl_absorpt_correction_type multi-scan
_exptl_crystal_colour orange
_exptl_crystal_density_diffrn 1.408
_exptl_crystal_description plate
_exptl_crystal_F_000 1046
_exptl_crystal_size_max 0.180
_exptl_crystal_size_mid 0.180
_exptl_crystal_size_min 0.070
_refine_diff_density_max 1.009
_refine_diff_density_min -0.857
_refine_diff_density_rms 0.123
_refine_ls_extinction_method none
_refine_ls_goodness_of_fit_ref 1.001
_refine_ls_hydrogen_treatment mixed
_refine_ls_matrix_type full
_refine_ls_number_parameters 592
_refine_ls_number_reflns 12212
_refine_ls_number_restraints 140
_refine_ls_restrained_S_all 0.995
_refine_ls_R_factor_all 0.0877
_refine_ls_R_factor_gt 0.0491
_refine_ls_shift/su_max 0.001
_refine_ls_shift/su_mean 0.000
_refine_ls_structure_factor_coef Fsqd
_refine_ls_weighting_details 'w=1/[\s^2^(Fo^2^)+(0.0388P)^2^] where P=(Fo^2^+2Fc^2^)/3'
_refine_ls_weighting_scheme calc
_refine_ls_wR_factor_gt 0.0934
_refine_ls_wR_factor_ref 0.1101
_reflns_Friedel_coverage 0.000
_reflns_number_gt 8024
_reflns_number_total 12212
_reflns_threshold_expression 'I > 2\s(I)'
_cod_data_source_file om500891h_si_002.cif
_cod_data_source_block 11ImMesIrHCOE
_cod_depositor_comments 'Adding full bibliography for 4084789--4084803.cif.'
_cod_original_cell_volume 2363.1(7)
_cod_database_code 4084798
_shelx_space_group_comment
; 
The symmetry employed for this shelxl refinement is uniquely defined 
by the following loop, which should always be used as a source of 
symmetry information in preference to the above space-group names. 
They are only intended as comments. 
;
_shelx_estimated_absorpt_t_min 0.870
_shelx_estimated_absorpt_t_max 0.946
_shelxl_version_number 2013-4

loop_
_space_group_symop_operation_xyz
'x, y, z'
'-x, -y, -z'

loop_
_atom_site_label
_atom_site_type_symbol
_atom_site_fract_x
_atom_site_fract_y
_atom_site_fract_z
_atom_site_U_iso_or_equiv
_atom_site_adp_type
_atom_site_occupancy
_atom_site_site_symmetry_order
_atom_site_calc_flag
_atom_site_refinement_flags_posn
_atom_site_refinement_flags_adp
_atom_site_refinement_flags_occupancy
_atom_site_disorder_assembly
_atom_site_disorder_group
Rh1 Rh 0.80486(2) 0.80809(2) 0.71615(2) 0.01665(8) Uani 1 1 d . . . . .
Rh2 Rh 0.66569(2) 0.69380(2) 0.80082(2) 0.02134(9) Uani 1 1 d . . . . .
H1IR H 0.692(3) 0.730(3) 0.693(3) 0.029(11) Uiso 1 1 d . . . . .
Cl1 Cl 0.83952(8) 0.79057(8) 0.88533(7) 0.0272(2) Uani 1 1 d . . . . .
B1 B 0.9390(3) 0.8076(3) 0.5590(3) 0.0183(9) Uani 1 1 d . . . . .
C1 C 1.0022(4) 0.6186(3) 0.8003(3) 0.0369(11) Uani 1 1 d . . . . .
H1A H 1.0641 0.6665 0.7966 0.055 Uiso 1 1 calc R U . . .
H1B H 1.0258 0.5562 0.8200 0.055 Uiso 1 1 calc R U . . .
H1C H 0.9707 0.6527 0.8483 0.055 Uiso 1 1 calc R U . . .
C2 C 0.9182(3) 0.5879(3) 0.7005(3) 0.0242(9) Uani 1 1 d . . . . .
C3 C 0.8208(3) 0.5143(3) 0.7034(3) 0.0308(10) Uani 1 1 d . . . . .
H3A H 0.7891 0.5477 0.7516 0.046 Uiso 1 1 calc R U . . .
H3B H 0.8426 0.4506 0.7215 0.046 Uiso 1 1 calc R U . . .
H3C H 0.7676 0.4968 0.6389 0.046 Uiso 1 1 calc R U . . .
C4 C 0.9694(3) 0.5437(3) 0.6226(3) 0.0293(10) Uani 1 1 d . . . . .
H4A H 1.0371 0.5214 0.6531 0.035 Uiso 1 1 calc R U . . .
H4B H 0.9196 0.4834 0.5757 0.035 Uiso 1 1 calc R U . . .
C5 C 0.9356(3) 0.7020(3) 0.6031(3) 0.0186(8) Uani 1 1 d . . . . .
C6 C 1.0925(3) 0.9192(3) 0.8799(3) 0.0322(10) Uani 1 1 d . . . . .
H6A H 1.0432 0.8725 0.9015 0.048 Uiso 1 1 calc R U . . .
H6B H 1.1444 0.9662 0.9368 0.048 Uiso 1 1 calc R U . . .
H6C H 1.1309 0.8780 0.8429 0.048 Uiso 1 1 calc R U . . .
C7 C 1.0286(3) 0.9826(3) 0.8151(3) 0.0230(9) Uani 1 1 d . . . . .
C8 C 0.9755(3) 1.0541(3) 0.8719(3) 0.0288(10) Uani 1 1 d . . . . .
H8A H 0.9363 1.0949 0.8290 0.043 Uiso 1 1 calc R U . . .
H8B H 1.0306 1.1012 0.9266 0.043 Uiso 1 1 calc R U . . .
H8C H 0.9252 1.0127 0.8968 0.043 Uiso 1 1 calc R U . . .
C9 C 1.0979(3) 1.0393(3) 0.7628(3) 0.0263(9) Uani 1 1 d . . . . .
H9A H 1.0723 1.1035 0.7482 0.032 Uiso 1 1 calc R U . . .
H9B H 1.1742 1.0578 0.8028 0.032 Uiso 1 1 calc R U . . .
C10 C 0.9916(3) 0.8984(3) 0.6578(3) 0.0185(8) Uani 1 1 d . . . . .
C11 C 0.7695(3) 0.8575(3) 0.4397(3) 0.0192(8) Uani 1 1 d . . . . .
H11 H 0.7975 0.8634 0.3863 0.023 Uiso 1 1 calc R U . . .
C12 C 0.6750(3) 0.8805(3) 0.4481(3) 0.0209(8) Uani 1 1 d . . . . .
H12 H 0.6242 0.9059 0.4020 0.025 Uiso 1 1 calc R U . . .
C13 C 0.5816(3) 0.8789(3) 0.5807(3) 0.0185(8) Uani 1 1 d . . . . .
C14 C 0.4737(3) 0.8587(3) 0.5242(3) 0.0254(9) Uani 1 1 d . . . . .
C15 C 0.4334(3) 0.8197(4) 0.4152(3) 0.0353(11) Uani 1 1 d . . . . .
H15A H 0.4368 0.8787 0.3826 0.053 Uiso 1 1 calc R U . . .
H15B H 0.3588 0.7828 0.3971 0.053 Uiso 1 1 calc R U . . .
H15C H 0.4784 0.7723 0.3950 0.053 Uiso 1 1 calc R U . . .
C16 C 0.3976(3) 0.8767(3) 0.5738(3) 0.0280(10) Uani 1 1 d . . . . .
H16 H 0.3238 0.8637 0.5373 0.034 Uiso 1 1 calc R U . . .
C17 C 0.4247(3) 0.9125(3) 0.6737(3) 0.0278(10) Uani 1 1 d . . . . .
C18 C 0.3388(4) 0.9305(4) 0.7232(4) 0.0426(12) Uani 1 1 d . . . . .
H18A H 0.2971 0.9791 0.6936 0.064 Uiso 1 1 calc R U . . .
H18B H 0.3727 0.9597 0.7927 0.064 Uiso 1 1 calc R U . . .
H18C H 0.2909 0.8643 0.7153 0.064 Uiso 1 1 calc R U . . .
C19 C 0.5325(3) 0.9288(3) 0.7258(3) 0.0244(9) Uani 1 1 d . . . . .
H19 H 0.5523 0.9515 0.7946 0.029 Uiso 1 1 calc R U . . .
C20 C 0.6125(3) 0.9132(3) 0.6816(3) 0.0208(8) Uani 1 1 d . . . . .
C21 C 0.7277(3) 0.9316(3) 0.7408(3) 0.0212(8) Uani 1 1 d . . . . .
H21A H 0.7314 0.9473 0.8107 0.025 Uiso 1 1 calc R U . . .
H21B H 0.7668 0.9936 0.7265 0.025 Uiso 1 1 calc R U . . .
C22 C 0.7564(3) 0.8257(3) 0.5825(3) 0.0157(7) Uani 1 1 d . . . . .
C23 C 0.9943(3) 0.8033(3) 0.4726(3) 0.0208(8) Uani 1 1 d . . . . .
C24 C 0.9595(3) 0.7198(3) 0.3938(3) 0.0279(9) Uani 1 1 d . . . . .
H24 H 0.9008 0.6679 0.3914 0.034 Uiso 1 1 calc R U . . .
C25 C 1.0065(4) 0.7085(3) 0.3179(3) 0.0360(11) Uani 1 1 d . . . . .
H25 H 0.9804 0.6501 0.2653 0.043 Uiso 1 1 calc R U . . .
C26 C 1.0918(4) 0.7838(4) 0.3206(3) 0.0355(11) Uani 1 1 d . . . . .
H26 H 1.1262 0.7763 0.2705 0.043 Uiso 1 1 calc R U . . .
C27 C 1.1263(3) 0.8690(4) 0.3950(3) 0.0373(11) Uani 1 1 d . . . . .
H27 H 1.1835 0.9216 0.3957 0.045 Uiso 1 1 calc R U . . .
C28 C 1.0783(3) 0.8791(3) 0.4699(3) 0.0272(9) Uani 1 1 d . . . . .
H28 H 1.1032 0.9392 0.5208 0.033 Uiso 1 1 calc R U . . .
C29 C 0.6095(3) 0.6920(4) 0.9274(3) 0.0334(11) Uani 1 1 d . . . . .
H29 H 0.5293 0.6752 0.9110 0.040 Uiso 1 1 calc R U . . .
C30 C 0.6553(4) 0.6045(3) 0.9105(3) 0.0383(12) Uani 1 1 d . . . . .
H30 H 0.6013 0.5383 0.8850 0.046 Uiso 1 1 calc R U . . .
C31 C 0.7600(4) 0.5923(4) 0.9773(3) 0.0464(13) Uani 1 1 d . . . . .
H31A H 0.8056 0.6617 1.0073 0.056 Uiso 1 1 calc R U . . .
H31B H 0.7987 0.5517 0.9391 0.056 Uiso 1 1 calc R U . . .
C32 C 0.7409(5) 0.5372(4) 1.0573(4) 0.0621(17) Uani 1 1 d . . . . .
H32A H 0.7083 0.4635 1.0271 0.075 Uiso 1 1 calc R U . . .
H32B H 0.8116 0.5381 1.1036 0.075 Uiso 1 1 calc R U . . .
C33 C 0.6726(6) 0.5795(5) 1.1127(5) 0.091(2) Uani 1 1 d . . . . .
H33 H 0.6137 0.5342 1.1195 0.109 Uiso 1 1 calc R U . . .
C34 C 0.6918(6) 0.6872(5) 1.1570(4) 0.086(2) Uani 1 1 d . . . . .
H34A H 0.7697 0.7138 1.1707 0.103 Uiso 1 1 calc R U . . .
H34B H 0.6772 0.6914 1.2209 0.103 Uiso 1 1 calc R U . . .
C35 C 0.6309(4) 0.7646(4) 1.1049(3) 0.0483(13) Uani 1 1 d . . . . .
H35A H 0.5526 0.7379 1.0875 0.058 Uiso 1 1 calc R U . . .
H35B H 0.6467 0.8322 1.1511 0.058 Uiso 1 1 calc R U . . .
C36 C 0.6598(4) 0.7825(3) 1.0126(3) 0.0375(11) Uani 1 1 d . . . . .
H36A H 0.6353 0.8461 0.9949 0.045 Uiso 1 1 calc R U . . .
H36B H 0.7390 0.7940 1.0261 0.045 Uiso 1 1 calc R U . . .
C37 C 0.5522(3) 0.5763(3) 0.6872(3) 0.0251(9) Uani 1 1 d . . . . .
H37 H 0.5716 0.5724 0.6247 0.030 Uiso 1 1 calc R U . . .
C38 C 0.5037(3) 0.6620(3) 0.7045(3) 0.0250(9) Uani 1 1 d . . . . .
H38 H 0.4983 0.7016 0.6509 0.030 Uiso 1 1 calc R U . . .
C39 C 0.4053(3) 0.6595(3) 0.7400(3) 0.0326(10) Uani 1 1 d . . . . .
H39A H 0.4059 0.7300 0.7757 0.039 Uiso 1 1 calc R U . . .
H39B H 0.4082 0.6120 0.7863 0.039 Uiso 1 1 calc R U . . .
C40 C 0.2995(3) 0.6234(4) 0.6563(4) 0.0410(12) Uani 1 1 d . . . . .
H40A H 0.2396 0.6426 0.6809 0.049 Uiso 1 1 calc R U . . .
H40B H 0.3037 0.6617 0.6039 0.049 Uiso 1 1 calc R U . . .
C41 C 0.2728(4) 0.5072(4) 0.6125(3) 0.0417(12) Uani 1 1 d . . . . .
H41A H 0.1971 0.4901 0.5710 0.050 Uiso 1 1 calc R U . . .
H41B H 0.2777 0.4692 0.6664 0.050 Uiso 1 1 calc R U . . .
C42 C 0.3435(4) 0.4658(4) 0.5510(3) 0.0413(12) Uani 1 1 d . . . . .
H42A H 0.2959 0.4181 0.4909 0.050 Uiso 1 1 calc R U . . .
H42B H 0.3800 0.5252 0.5309 0.050 Uiso 1 1 calc R U . . .
C43 C 0.4284(4) 0.4090(3) 0.6003(3) 0.0394(12) Uani 1 1 d . . . . .
H43A H 0.4703 0.3891 0.5549 0.047 Uiso 1 1 calc R U . . .
H43B H 0.3915 0.3440 0.6117 0.047 Uiso 1 1 calc R U . . .
C44 C 0.5077(3) 0.4696(3) 0.6980(3) 0.0320(10) Uani 1 1 d . . . . .
H44A H 0.4703 0.4757 0.7491 0.038 Uiso 1 1 calc R U . . .
H44B H 0.5673 0.4317 0.7181 0.038 Uiso 1 1 calc R U . . .
N1 N 0.8901(2) 0.6848(2) 0.6686(2) 0.0181(7) Uani 1 1 d . . . . .
N2 N 0.9496(2) 0.9081(2) 0.7289(2) 0.0185(7) Uani 1 1 d . . . . .
N3 N 0.8185(2) 0.8237(2) 0.5226(2) 0.0165(6) Uani 1 1 d . . . . .
N4 N 0.6656(2) 0.8602(2) 0.5370(2) 0.0189(7) Uani 1 1 d . . . . .
O1 O 0.9900(2) 0.6277(2) 0.5743(2) 0.0255(6) Uani 1 1 d . . . . .
O2 O 1.0854(2) 0.96510(19) 0.67373(19) 0.0240(6) Uani 1 1 d . . . . .
C80 C 0.1398(11) 0.6682(11) 0.0764(10) 0.068(3) Uani 0.590(8) 1 d . U P A 2
H80A H 0.1080 0.7298 0.0663 0.102 Uiso 0.590(8) 1 calc R U P A 2
H80B H 0.1006 0.6274 0.1112 0.102 Uiso 0.590(8) 1 calc R U P A 2
H80C H 0.1352 0.6256 0.0132 0.102 Uiso 0.590(8) 1 calc R U P A 2
C81 C 0.2617(10) 0.7033(10) 0.1388(8) 0.064(3) Uani 0.590(8) 1 d . U P A 2
H81A H 0.2659 0.7141 0.2089 0.077 Uiso 0.590(8) 1 calc R U P A 2
H81B H 0.3010 0.6468 0.1246 0.077 Uiso 0.590(8) 1 calc R U P A 2
C82 C 0.3136(10) 0.7970(9) 0.1200(8) 0.065(2) Uani 0.590(8) 1 d . U P A 2
H82A H 0.3868 0.8177 0.1662 0.078 Uiso 0.590(8) 1 calc R U P A 2
H82B H 0.2732 0.8529 0.1333 0.078 Uiso 0.590(8) 1 calc R U P A 2
C83 C 0.3228(10) 0.7892(8) 0.0151(8) 0.064(2) Uani 0.590(8) 1 d . U P A 2
H83A H 0.3615 0.7328 -0.0010 0.076 Uiso 0.590(8) 1 calc R U P A 2
H83B H 0.2504 0.7746 -0.0326 0.076 Uiso 0.590(8) 1 calc R U P A 2
C84 C 0.385(2) 0.8939(14) 0.0131(14) 0.073(4) Uani 0.590(8) 1 d . U P A 2
H84A H 0.3457 0.9488 0.0291 0.110 Uiso 0.590(8) 1 calc R U P A 2
H84B H 0.3935 0.8930 -0.0521 0.110 Uiso 0.590(8) 1 calc R U P A 2
H84C H 0.4562 0.9074 0.0611 0.110 Uiso 0.590(8) 1 calc R U P A 2
C90 C 0.0803(14) 0.6408(15) 0.0744(15) 0.071(5) Uani 0.410(8) 1 d . U P A 3
H90A H 0.0363 0.6935 0.0841 0.106 Uiso 0.410(8) 1 calc R U P A 3
H90B H 0.0683 0.5878 0.1121 0.106 Uiso 0.410(8) 1 calc R U P A 3
H90C H 0.0601 0.6082 0.0050 0.106 Uiso 0.410(8) 1 calc R U P A 3
C91 C 0.2038(16) 0.6943(15) 0.1098(14) 0.063(3) Uani 0.410(8) 1 d . U P A 3
H91A H 0.2207 0.7368 0.1764 0.075 Uiso 0.410(8) 1 calc R U P A 3
H91B H 0.2484 0.6396 0.1129 0.075 Uiso 0.410(8) 1 calc R U P A 3
C92 C 0.2324(12) 0.7621(11) 0.0436(10) 0.062(3) Uani 0.410(8) 1 d . U P A 3
H92A H 0.2162 0.7195 -0.0229 0.074 Uiso 0.410(8) 1 calc R U P A 3
H92B H 0.1877 0.8166 0.0401 0.074 Uiso 0.410(8) 1 calc R U P A 3
C93 C 0.3483(15) 0.8122(14) 0.0781(13) 0.065(3) Uani 0.410(8) 1 d . U P A 3
H93A H 0.3934 0.7598 0.0948 0.078 Uiso 0.410(8) 1 calc R U P A 3
H93B H 0.3619 0.8669 0.1373 0.078 Uiso 0.410(8) 1 calc R U P A 3
C94 C 0.380(3) 0.865(2) -0.011(2) 0.071(5) Uani 0.410(8) 1 d . U P A 3
H94A H 0.3514 0.8151 -0.0736 0.107 Uiso 0.410(8) 1 calc R U P A 3
H94B H 0.4587 0.8833 0.0038 0.107 Uiso 0.410(8) 1 calc R U P A 3
H94C H 0.3493 0.9282 -0.0163 0.107 Uiso 0.410(8) 1 calc R U P A 3

loop_
_atom_site_aniso_label
_atom_site_aniso_U_11
_atom_site_aniso_U_22
_atom_site_aniso_U_33
_atom_site_aniso_U_23
_atom_site_aniso_U_13
_atom_site_aniso_U_12
Rh1 0.01367(15) 0.01897(16) 0.01720(16) 0.00428(12) 0.00464(12) 0.00169(12)
Rh2 0.02009(17) 0.02280(17) 0.02026(17) 0.00555(13) 0.00567(14) -0.00001(13)
Cl1 0.0236(5) 0.0340(6) 0.0208(5) 0.0067(4) 0.0041(4) -0.0023(4)
B1 0.018(2) 0.019(2) 0.019(2) 0.0018(17) 0.0070(18) 0.0035(17)
C1 0.042(3) 0.037(3) 0.031(3) 0.012(2) 0.002(2) 0.017(2)
C2 0.026(2) 0.024(2) 0.025(2) 0.0111(17) 0.0061(18) 0.0109(17)
C3 0.033(2) 0.025(2) 0.040(3) 0.015(2) 0.013(2) 0.0094(19)
C4 0.036(3) 0.022(2) 0.034(2) 0.0097(19) 0.012(2) 0.0126(19)
C5 0.0134(18) 0.0203(19) 0.019(2) -0.0008(15) 0.0013(16) 0.0053(15)
C6 0.025(2) 0.040(3) 0.028(2) 0.007(2) 0.0016(19) 0.0041(19)
C7 0.018(2) 0.024(2) 0.021(2) -0.0011(17) 0.0010(17) -0.0021(16)
C8 0.025(2) 0.033(2) 0.022(2) -0.0049(18) 0.0057(18) -0.0027(18)
C9 0.018(2) 0.029(2) 0.025(2) -0.0041(18) 0.0043(18) -0.0052(17)
C10 0.0133(19) 0.0198(19) 0.024(2) 0.0056(16) 0.0070(16) 0.0047(15)
C11 0.024(2) 0.022(2) 0.0130(19) 0.0087(15) 0.0045(16) 0.0030(16)
C12 0.025(2) 0.019(2) 0.020(2) 0.0103(16) 0.0044(17) 0.0046(16)
C13 0.0162(19) 0.0174(19) 0.024(2) 0.0064(16) 0.0066(16) 0.0054(15)
C14 0.021(2) 0.023(2) 0.031(2) 0.0065(18) 0.0036(18) 0.0069(17)
C15 0.021(2) 0.047(3) 0.033(3) 0.002(2) 0.002(2) 0.008(2)
C16 0.016(2) 0.029(2) 0.041(3) 0.012(2) 0.0060(19) 0.0095(17)
C17 0.020(2) 0.028(2) 0.043(3) 0.015(2) 0.015(2) 0.0122(18)
C18 0.030(3) 0.055(3) 0.054(3) 0.017(3) 0.023(2) 0.021(2)
C19 0.025(2) 0.024(2) 0.028(2) 0.0089(17) 0.0119(19) 0.0082(17)
C20 0.018(2) 0.021(2) 0.028(2) 0.0104(17) 0.0090(17) 0.0060(16)
C21 0.024(2) 0.0176(19) 0.023(2) 0.0038(16) 0.0096(17) 0.0017(16)
C22 0.0117(18) 0.0135(17) 0.0188(19) 0.0010(15) 0.0030(15) -0.0026(14)
C23 0.020(2) 0.023(2) 0.022(2) 0.0103(17) 0.0057(17) 0.0085(16)
C24 0.037(3) 0.022(2) 0.028(2) 0.0036(18) 0.016(2) 0.0035(18)
C25 0.057(3) 0.028(2) 0.032(3) 0.007(2) 0.025(2) 0.016(2)
C26 0.037(3) 0.052(3) 0.032(3) 0.020(2) 0.021(2) 0.026(2)
C27 0.025(2) 0.057(3) 0.033(3) 0.019(2) 0.011(2) -0.001(2)
C28 0.023(2) 0.034(2) 0.024(2) 0.0058(18) 0.0076(18) 0.0001(18)
C29 0.024(2) 0.049(3) 0.024(2) 0.007(2) 0.0086(19) -0.007(2)
C30 0.059(3) 0.028(2) 0.022(2) 0.0056(19) 0.009(2) -0.010(2)
C31 0.074(4) 0.045(3) 0.034(3) 0.018(2) 0.025(3) 0.028(3)
C32 0.111(5) 0.043(3) 0.033(3) 0.020(3) 0.017(3) 0.010(3)
C33 0.160(8) 0.067(5) 0.070(5) 0.026(4) 0.075(5) 0.009(5)
C34 0.145(7) 0.085(5) 0.040(4) 0.019(3) 0.051(4) 0.007(5)
C35 0.044(3) 0.064(4) 0.034(3) -0.001(3) 0.017(2) 0.002(3)
C36 0.046(3) 0.039(3) 0.033(3) 0.005(2) 0.019(2) 0.011(2)
C37 0.026(2) 0.026(2) 0.021(2) 0.0035(17) 0.0049(18) -0.0010(17)
C38 0.019(2) 0.030(2) 0.023(2) 0.0071(18) 0.0015(17) -0.0005(17)
C39 0.021(2) 0.033(2) 0.041(3) 0.006(2) 0.007(2) 0.0011(18)
C40 0.023(2) 0.049(3) 0.051(3) 0.013(2) 0.011(2) 0.002(2)
C41 0.027(3) 0.049(3) 0.041(3) 0.018(2) -0.002(2) -0.008(2)
C42 0.043(3) 0.035(3) 0.032(3) 0.006(2) -0.003(2) -0.010(2)
C43 0.046(3) 0.021(2) 0.038(3) -0.002(2) 0.003(2) -0.007(2)
C44 0.034(3) 0.026(2) 0.032(2) 0.0074(19) 0.005(2) -0.0006(19)
N1 0.0183(17) 0.0168(16) 0.0201(17) 0.0063(13) 0.0054(14) 0.0043(13)
N2 0.0158(16) 0.0180(16) 0.0180(17) 0.0017(13) 0.0011(13) 0.0010(13)
N3 0.0194(17) 0.0154(15) 0.0159(16) 0.0041(12) 0.0067(14) 0.0025(13)
N4 0.0152(16) 0.0207(17) 0.0200(17) 0.0060(13) 0.0025(14) 0.0037(13)
O1 0.0301(16) 0.0222(15) 0.0331(16) 0.0118(12) 0.0164(14) 0.0137(12)
O2 0.0199(14) 0.0223(14) 0.0254(15) -0.0041(12) 0.0088(12) -0.0050(11)
C80 0.077(8) 0.065(7) 0.051(6) -0.005(5) 0.007(7) 0.023(6)
C81 0.074(6) 0.067(5) 0.047(5) -0.002(4) 0.015(5) 0.019(5)
C82 0.076(5) 0.062(4) 0.052(5) 0.001(4) 0.016(4) 0.019(4)
C83 0.075(5) 0.062(5) 0.051(5) 0.009(4) 0.012(5) 0.016(4)
C84 0.082(7) 0.067(9) 0.057(9) -0.005(6) 0.011(7) 0.007(7)
C90 0.078(10) 0.073(10) 0.059(8) 0.019(7) 0.017(9) 0.004(9)
C91 0.074(7) 0.064(5) 0.048(6) 0.000(5) 0.020(5) 0.017(6)
C92 0.074(5) 0.061(5) 0.048(5) 0.006(4) 0.015(4) 0.019(5)
C93 0.076(6) 0.063(5) 0.052(6) 0.001(5) 0.016(5) 0.016(5)
C94 0.072(9) 0.072(12) 0.065(11) 0.001(8) 0.018(9) 0.011(9)

loop_
_atom_type_symbol
_atom_type_description
_atom_type_scat_dispersion_real
_atom_type_scat_dispersion_imag
_atom_type_scat_source
C C 0.0033 0.0016 'International Tables Vol C Tables 4.2.6.8 and 6.1.1.4'
H H 0.0000 0.0000 'International Tables Vol C Tables 4.2.6.8 and 6.1.1.4'
B B 0.0013 0.0007 'International Tables Vol C Tables 4.2.6.8 and 6.1.1.4'
N N 0.0061 0.0033 'International Tables Vol C Tables 4.2.6.8 and 6.1.1.4'
O O 0.0106 0.0060 'International Tables Vol C Tables 4.2.6.8 and 6.1.1.4'
Rh Rh -1.1178 0.9187 'International Tables Vol C Tables 4.2.6.8 and 6.1.1.4'
Cl Cl 0.1484 0.1585 'International Tables Vol C Tables 4.2.6.8 and 6.1.1.4'

loop_
_geom_angle_atom_site_label_1
_geom_angle_atom_site_label_2
_geom_angle_atom_site_label_3
_geom_angle
C22 Rh1 C21 82.18(15)
C22 Rh1 N2 87.12(13)
C21 Rh1 N2 92.25(13)
C22 Rh1 N1 89.44(13)
C21 Rh1 N1 170.81(13)
N2 Rh1 N1 83.54(11)
C22 Rh1 Cl1 171.50(11)
C21 Rh1 Cl1 91.37(11)
N2 Rh1 Cl1 98.71(9)
N1 Rh1 Cl1 97.33(8)
C22 Rh1 Rh2 121.52(10)
C21 Rh1 Rh2 87.50(10)
N2 Rh1 Rh2 150.95(8)
N1 Rh1 Rh2 100.15(8)
Cl1 Rh1 Rh2 52.29(3)
C22 Rh1 H1IR 86.3(13)
C21 Rh1 H1IR 88.9(13)
N2 Rh1 H1IR 173.1(13)
N1 Rh1 H1IR 94.4(13)
Cl1 Rh1 H1IR 88.0(13)
Rh2 Rh1 H1IR 35.9(13)
C37 Rh2 C30 92.46(16)
C37 Rh2 C29 105.09(16)
C30 Rh2 C29 37.73(16)
C37 Rh2 C38 37.81(14)
C30 Rh2 C38 103.80(17)
C29 Rh2 C38 92.13(16)
C37 Rh2 Cl1 153.96(11)
C30 Rh2 Cl1 95.53(13)
C29 Rh2 Cl1 96.26(12)
C38 Rh2 Cl1 157.46(11)
C37 Rh2 Rh1 108.56(11)
C30 Rh2 Rh1 146.17(13)
C29 Rh2 Rh1 145.17(12)
C38 Rh2 Rh1 109.05(11)
Cl1 Rh2 Rh1 54.59(3)
C37 Rh2 H1IR 78.6(12)
C30 Rh2 H1IR 160.1(11)
C29 Rh2 H1IR 161.9(11)
C38 Rh2 H1IR 80.1(12)
Cl1 Rh2 H1IR 85.7(12)
Rh1 Rh2 H1IR 31.2(12)
Rh2 Cl1 Rh1 73.12(3)
N3 B1 C23 110.9(3)
N3 B1 C5 106.8(3)
C23 B1 C5 113.3(3)
N3 B1 C10 103.6(3)
C23 B1 C10 119.0(3)
C5 B1 C10 102.1(3)
C2 C1 H1A 109.5
C2 C1 H1B 109.5
H1A C1 H1B 109.5
C2 C1 H1C 109.5
H1A C1 H1C 109.5
H1B C1 H1C 109.5
N1 C2 C3 112.5(3)
N1 C2 C1 108.4(3)
C3 C2 C1 111.1(3)
N1 C2 C4 101.4(3)
C3 C2 C4 112.9(3)
C1 C2 C4 110.1(3)
C2 C3 H3A 109.5
C2 C3 H3B 109.5
H3A C3 H3B 109.5
C2 C3 H3C 109.5
H3A C3 H3C 109.5
H3B C3 H3C 109.5
O1 C4 C2 105.3(3)
O1 C4 H4A 110.7
C2 C4 H4A 110.7
O1 C4 H4B 110.7
C2 C4 H4B 110.7
H4A C4 H4B 108.8
N1 C5 O1 115.8(3)
N1 C5 B1 124.7(3)
O1 C5 B1 119.3(3)
C7 C6 H6A 109.5
C7 C6 H6B 109.5
H6A C6 H6B 109.5
C7 C6 H6C 109.5
H6A C6 H6C 109.5
H6B C6 H6C 109.5
N2 C7 C8 113.0(3)
N2 C7 C6 108.0(3)
C8 C7 C6 111.1(3)
N2 C7 C9 99.6(3)
C8 C7 C9 113.2(3)
C6 C7 C9 111.2(3)
C7 C8 H8A 109.5
C7 C8 H8B 109.5
H8A C8 H8B 109.5
C7 C8 H8C 109.5
H8A C8 H8C 109.5
H8B C8 H8C 109.5
O2 C9 C7 104.2(3)
O2 C9 H9A 110.9
C7 C9 H9A 110.9
O2 C9 H9B 110.9
C7 C9 H9B 110.9
H9A C9 H9B 108.9
N2 C10 O2 114.7(3)
N2 C10 B1 122.2(3)
O2 C10 B1 123.0(3)
C12 C11 N3 107.7(3)
C12 C11 H11 126.1
N3 C11 H11 126.1
C11 C12 N4 107.1(3)
C11 C12 H12 126.5
N4 C12 H12 126.5
C20 C13 C14 122.3(3)
C20 C13 N4 116.7(3)
C14 C13 N4 120.9(3)
C16 C14 C13 116.7(4)
C16 C14 C15 117.7(4)
C13 C14 C15 125.6(4)
C14 C15 H15A 109.5
C14 C15 H15B 109.5
H15A C15 H15B 109.5
C14 C15 H15C 109.5
H15A C15 H15C 109.5
H15B C15 H15C 109.5
C17 C16 C14 123.0(4)
C17 C16 H16 118.5
C14 C16 H16 118.5
C16 C17 C19 117.6(4)
C16 C17 C18 120.6(4)
C19 C17 C18 121.8(4)
C17 C18 H18A 109.5
C17 C18 H18B 109.5
H18A C18 H18B 109.5
C17 C18 H18C 109.5
H18A C18 H18C 109.5
H18B C18 H18C 109.5
C17 C19 C20 122.6(4)
C17 C19 H19 118.7
C20 C19 H19 118.7
C19 C20 C13 117.8(4)
C19 C20 C21 120.7(4)
C13 C20 C21 121.5(3)
C20 C21 Rh1 114.3(2)
C20 C21 H21A 108.7
Rh1 C21 H21A 108.7
C20 C21 H21B 108.7
Rh1 C21 H21B 108.7
H21A C21 H21B 107.6
N3 C22 N4 106.7(3)
N3 C22 Rh1 123.5(3)
N4 C22 Rh1 128.8(3)
C24 C23 C28 115.6(4)
C24 C23 B1 119.8(3)
C28 C23 B1 124.5(4)
C23 C24 C25 123.1(4)
C23 C24 H24 118.4
C25 C24 H24 118.4
C26 C25 C24 118.9(4)
C26 C25 H25 120.6
C24 C25 H25 120.6
C27 C26 C25 120.0(4)
C27 C26 H26 120.0
C25 C26 H26 120.0
C26 C27 C28 120.3(4)
C26 C27 H27 119.8
C28 C27 H27 119.8
C27 C28 C23 122.0(4)
C27 C28 H28 119.0
C23 C28 H28 119.0
C30 C29 C36 123.7(4)
C30 C29 Rh2 71.1(2)
C36 C29 Rh2 116.5(3)
C30 C29 H29 113.0
C36 C29 H29 113.0
Rh2 C29 H29 113.0
C29 C30 C31 122.1(4)
C29 C30 Rh2 71.2(2)
C31 C30 Rh2 116.7(3)
C29 C30 H30 113.5
C31 C30 H30 113.5
Rh2 C30 H30 113.5
C30 C31 C32 111.1(4)
C30 C31 H31A 109.4
C32 C31 H31A 109.4
C30 C31 H31B 109.4
C32 C31 H31B 109.4
H31A C31 H31B 108.0
C33 C32 C31 116.5(5)
C33 C32 H32A 108.2
C31 C32 H32A 108.2
C33 C32 H32B 108.2
C31 C32 H32B 108.2
H32A C32 H32B 107.3
C34 C33 C32 121.9(6)
C34 C33 H33 119.1
C32 C33 H33 119.1
C33 C34 C35 121.1(6)
C33 C34 H34A 107.0
C35 C34 H34A 107.0
C33 C34 H34B 107.0
C35 C34 H34B 107.0
H34A C34 H34B 106.8
C36 C35 C34 114.2(4)
C36 C35 H35A 108.7
C34 C35 H35A 108.7
C36 C35 H35B 108.7
C34 C35 H35B 108.7
H35A C35 H35B 107.6
C29 C36 C35 112.5(4)
C29 C36 H36A 109.1
C35 C36 H36A 109.1
C29 C36 H36B 109.1
C35 C36 H36B 109.1
H36A C36 H36B 107.8
C38 C37 C44 122.8(4)
C38 C37 Rh2 71.4(2)
C44 C37 Rh2 125.5(3)
C38 C37 H37 110.6
C44 C37 H37 110.6
Rh2 C37 H37 110.6
C37 C38 C39 124.3(4)
C37 C38 Rh2 70.8(2)
C39 C38 Rh2 123.4(3)
C37 C38 H38 110.9
C39 C38 H38 110.9
Rh2 C38 H38 110.9
C38 C39 C40 112.7(4)
C38 C39 H39A 109.1
C40 C39 H39A 109.1
C38 C39 H39B 109.1
C40 C39 H39B 109.1
H39A C39 H39B 107.8
C41 C40 C39 115.0(4)
C41 C40 H40A 108.5
C39 C40 H40A 108.5
C41 C40 H40B 108.5
C39 C40 H40B 108.5
H40A C40 H40B 107.5
C40 C41 C42 116.6(4)
C40 C41 H41A 108.1
C42 C41 H41A 108.1
C40 C41 H41B 108.1
C42 C41 H41B 108.1
H41A C41 H41B 107.3
C43 C42 C41 115.9(4)
C43 C42 H42A 108.3
C41 C42 H42A 108.3
C43 C42 H42B 108.3
C41 C42 H42B 108.3
H42A C42 H42B 107.4
C42 C43 C44 116.0(4)
C42 C43 H43A 108.3
C44 C43 H43A 108.3
C42 C43 H43B 108.3
C44 C43 H43B 108.3
H43A C43 H43B 107.4
C37 C44 C43 109.7(3)
C37 C44 H44A 109.7
C43 C44 H44A 109.7
C37 C44 H44B 109.7
C43 C44 H44B 109.7
H44A C44 H44B 108.2
C5 N1 C2 108.8(3)
C5 N1 Rh1 115.1(2)
C2 N1 Rh1 135.7(2)
C10 N2 C7 108.6(3)
C10 N2 Rh1 119.2(2)
C7 N2 Rh1 131.4(2)
C22 N3 C11 110.0(3)
C22 N3 B1 120.6(3)
C11 N3 B1 128.1(3)
C22 N4 C12 108.5(3)
C22 N4 C13 123.8(3)
C12 N4 C13 127.6(3)
C5 O1 C4 106.5(3)
C10 O2 C9 106.0(3)
C81 C80 H80A 109.5
C81 C80 H80B 109.5
H80A C80 H80B 109.5
C81 C80 H80C 109.5
H80A C80 H80C 109.5
H80B C80 H80C 109.5
C82 C81 C80 113.4(11)
C82 C81 H81A 108.9
C80 C81 H81A 108.9
C82 C81 H81B 108.9
C80 C81 H81B 108.9
H81A C81 H81B 107.7
C81 C82 C83 115.0(9)
C81 C82 H82A 108.5
C83 C82 H82A 108.5
C81 C82 H82B 108.5
C83 C82 H82B 108.5
H82A C82 H82B 107.5
C84 C83 C82 106.2(11)
C84 C83 H83A 110.5
C82 C83 H83A 110.5
C84 C83 H83B 110.5
C82 C83 H83B 110.5
H83A C83 H83B 108.7
C83 C84 H84A 109.5
C83 C84 H84B 109.5
H84A C84 H84B 109.5
C83 C84 H84C 109.5
H84A C84 H84C 109.5
H84B C84 H84C 109.5
C91 C90 H90A 109.5
C91 C90 H90B 109.5
H90A C90 H90B 109.5
C91 C90 H90C 109.5
H90A C90 H90C 109.5
H90B C90 H90C 109.5
C92 C91 C90 112.5(16)
C92 C91 H91A 109.1
C90 C91 H91A 109.1
C92 C91 H91B 109.1
C90 C91 H91B 109.1
H91A C91 H91B 107.8
C93 C92 C91 111.8(14)
C93 C92 H92A 109.2
C91 C92 H92A 109.2
C93 C92 H92B 109.2
C91 C92 H92B 109.2
H92A C92 H92B 107.9
C92 C93 C94 108.9(17)
C92 C93 H93A 109.9
C94 C93 H93A 109.9
C92 C93 H93B 109.9
C94 C93 H93B 109.9
H93A C93 H93B 108.3
C93 C94 H94A 109.5
C93 C94 H94B 109.5
H94A C94 H94B 109.5
C93 C94 H94C 109.5
H94A C94 H94C 109.5
H94B C94 H94C 109.5

loop_
_geom_bond_atom_site_label_1
_geom_bond_atom_site_label_2
_geom_bond_distance
Rh1 C22 1.941(4)
Rh1 C21 2.070(4)
Rh1 N2 2.110(3)
Rh1 N1 2.220(3)
Rh1 Cl1 2.4345(11)
Rh1 Rh2 2.8584(5)
Rh1 H1IR 1.61(4)
Rh2 C37 2.151(4)
Rh2 C30 2.153(4)
Rh2 C29 2.154(4)
Rh2 C38 2.158(4)
Rh2 Cl1 2.3630(11)
Rh2 H1IR 1.82(4)
B1 N3 1.585(5)
B1 C23 1.602(6)
B1 C5 1.632(6)
B1 C10 1.638(5)
C1 C2 1.527(5)
C1 H1A 0.9800
C1 H1B 0.9800
C1 H1C 0.9800
C2 N1 1.495(4)
C2 C3 1.513(5)
C2 C4 1.538(5)
C3 H3A 0.9800
C3 H3B 0.9800
C3 H3C 0.9800
C4 O1 1.440(4)
C4 H4A 0.9900
C4 H4B 0.9900
C5 N1 1.282(4)
C5 O1 1.366(4)
C6 C7 1.526(5)
C6 H6A 0.9800
C6 H6B 0.9800
C6 H6C 0.9800
C7 N2 1.504(5)
C7 C8 1.513(5)
C7 C9 1.527(5)
C8 H8A 0.9800
C8 H8B 0.9800
C8 H8C 0.9800
C9 O2 1.450(4)
C9 H9A 0.9900
C9 H9B 0.9900
C10 N2 1.288(4)
C10 O2 1.357(4)
C11 C12 1.346(5)
C11 N3 1.382(4)
C11 H11 0.9500
C12 N4 1.394(4)
C12 H12 0.9500
C13 C20 1.393(5)
C13 C14 1.402(5)
C13 N4 1.438(4)
C14 C16 1.399(5)
C14 C15 1.509(5)
C15 H15A 0.9800
C15 H15B 0.9800
C15 H15C 0.9800
C16 C17 1.385(6)
C16 H16 0.9500
C17 C19 1.385(5)
C17 C18 1.511(5)
C18 H18A 0.9800
C18 H18B 0.9800
C18 H18C 0.9800
C19 C20 1.388(5)
C19 H19 0.9500
C20 C21 1.494(5)
C21 H21A 0.9900
C21 H21B 0.9900
C22 N3 1.337(4)
C22 N4 1.376(4)
C23 C24 1.388(5)
C23 C28 1.400(5)
C24 C25 1.394(5)
C24 H24 0.9500
C25 C26 1.384(6)
C25 H25 0.9500
C26 C27 1.364(6)
C26 H26 0.9500
C27 C28 1.390(5)
C27 H27 0.9500
C28 H28 0.9500
C29 C30 1.393(6)
C29 C36 1.513(6)
C29 H29 1.0000
C30 C31 1.505(6)
C30 H30 1.0000
C31 C32 1.524(6)
C31 H31A 0.9900
C31 H31B 0.9900
C32 C33 1.460(8)
C32 H32A 0.9900
C32 H32B 0.9900
C33 C34 1.427(8)
C33 H33 0.9500
C34 C35 1.556(8)
C34 H34A 0.9900
C34 H34B 0.9900
C35 C36 1.530(6)
C35 H35A 0.9900
C35 H35B 0.9900
C36 H36A 0.9900
C36 H36B 0.9900
C37 C38 1.396(5)
C37 C44 1.504(5)
C37 H37 1.0000
C38 C39 1.508(5)
C38 H38 1.0000
C39 C40 1.543(6)
C39 H39A 0.9900
C39 H39B 0.9900
C40 C41 1.525(6)
C40 H40A 0.9900
C40 H40B 0.9900
C41 C42 1.540(6)
C41 H41A 0.9900
C41 H41B 0.9900
C42 C43 1.518(6)
C42 H42A 0.9900
C42 H42B 0.9900
C43 C44 1.541(6)
C43 H43A 0.9900
C43 H43B 0.9900
C44 H44A 0.9900
C44 H44B 0.9900
C80 C81 1.580(14)
C80 H80A 0.9800
C80 H80B 0.9800
C80 H80C 0.9800
C81 C82 1.436(16)
C81 H81A 0.9900
C81 H81B 0.9900
C82 C83 1.547(16)
C82 H82A 0.9900
C82 H82B 0.9900
C83 C84 1.52(2)
C83 H83A 0.9900
C83 H83B 0.9900
C84 H84A 0.9800
C84 H84B 0.9800
C84 H84C 0.9800
C90 C91 1.59(2)
C90 H90A 0.9800
C90 H90B 0.9800
C90 H90C 0.9800
C91 C92 1.50(2)
C91 H91A 0.9900
C91 H91B 0.9900
C92 C93 1.49(2)
C92 H92A 0.9900
C92 H92B 0.9900
C93 C94 1.69(4)
C93 H93A 0.9900
C93 H93B 0.9900
C94 H94A 0.9800
C94 H94B 0.9800
C94 H94C 0.9800

_cod_duplicate_entry 4084797
